data_2017074
loop_
_publ_author_name
'Vasiliev, Alexander D.'
'Melnikova, Svetlana V.'
'Isaenko, Lyudmila I.'

_publ_section_title
;
 Orthorhombic aluminium oxyfluoride, AlOF
;
_journal_coeditor_code SQ3190
_journal_issue 4
_journal_name_full 'Acta Crystallographica Section C'
_journal_page_first i20
_journal_page_last i22
_journal_paper_doi 10.1107/S0108270109010671
_journal_volume 65
_journal_year 2009
_chemical_formula_iupac 'Al O F'
_chemical_formula_moiety 'Al F O'
_chemical_formula_sum 'Al F O'
_chemical_formula_weight 61.98
_chemical_name_systematic
;
Aluminium oxyfluoride
;
_space_group_IT_number 62
_symmetry_cell_setting orthorhombic
_symmetry_space_group_name_Hall '-P 2ac 2n'
_symmetry_space_group_name_H-M 'P n m a'
_atom_sites_solution_primary direct
_atom_sites_solution_secondary difmap
_audit_creation_method SHELXL97
_cell_angle_alpha 90.00
_cell_angle_beta 90.00
_cell_angle_gamma 90.00
_cell_formula_units_Z 12
_cell_length_a 8.825(2)
_cell_length_b 8.408(2)
_cell_length_c 4.6690(10)
_cell_measurement_reflns_used 411
_cell_measurement_temperature 299(2)
_cell_measurement_theta_max 26.67
_cell_measurement_theta_min 4.62
_cell_volume 346.44(14)
_computing_cell_refinement 'SAINT-Plus (Bruker, 2001)'
_computing_data_collection 'SMART (Bruker, 2001)'
_computing_data_reduction 'SAINT-Plus (Bruker, 2001)'
_computing_molecular_graphics 'SHELXTL (Sheldrick, 2008)'
_computing_publication_material 'SHELXTL (Sheldrick, 2008)'
_computing_structure_refinement 'SHELXTL (Sheldrick, 2008)'
_computing_structure_solution 'SHELXTL (Sheldrick, 2008)'
_diffrn_ambient_temperature 299(2)
_diffrn_measured_fraction_theta_full 0.993
_diffrn_measured_fraction_theta_max 0.993
_diffrn_measurement_device_type 'Bruker SMART 4K CCD area-detector'
_diffrn_measurement_method '\f and \w'
_diffrn_radiation_monochromator graphite
_diffrn_radiation_source 'fine-focus sealed tube'
_diffrn_radiation_type MoK\a
_diffrn_radiation_wavelength 0.71073
_diffrn_reflns_av_R_equivalents 0.0551
_diffrn_reflns_av_sigmaI/netI 0.0355
_diffrn_reflns_limit_h_max 11
_diffrn_reflns_limit_h_min -11
_diffrn_reflns_limit_k_max 11
_diffrn_reflns_limit_k_min -11
_diffrn_reflns_limit_l_max 6
_diffrn_reflns_limit_l_min -6
_diffrn_reflns_number 2858
_diffrn_reflns_theta_full 27.99
_diffrn_reflns_theta_max 27.99
_diffrn_reflns_theta_min 4.62
_exptl_absorpt_coefficient_mu 1.076
_exptl_absorpt_correction_T_max 0.9579
_exptl_absorpt_correction_T_min 0.8183
_exptl_absorpt_correction_type multi-scan
_exptl_absorpt_process_details '(SADABS; Sheldrick, 2004)'
_exptl_crystal_colour colourless
_exptl_crystal_density_diffrn 3.565
_exptl_crystal_density_method 'not measured'
_exptl_crystal_description prism
_exptl_crystal_F_000 360
_exptl_crystal_size_max 0.15
_exptl_crystal_size_mid 0.08
_exptl_crystal_size_min 0.04
_refine_diff_density_max 0.461
_refine_diff_density_min -0.551
_refine_ls_extinction_method none
_refine_ls_goodness_of_fit_ref 1.017
_refine_ls_matrix_type full
_refine_ls_number_parameters 49
_refine_ls_number_reflns 441
_refine_ls_number_restraints 0
_refine_ls_restrained_S_all 1.017
_refine_ls_R_factor_all 0.0440
_refine_ls_R_factor_gt 0.0308
_refine_ls_shift/su_max 0.002
_refine_ls_shift/su_mean 0.000
_refine_ls_structure_factor_coef Fsqd
_refine_ls_weighting_details 'calc w=1/[\s^2^(Fo^2^)+(0.0435P)^2^] where P=(Fo^2^+2Fc^2^)/3'
_refine_ls_weighting_scheme calc
_refine_ls_wR_factor_gt 0.0710
_refine_ls_wR_factor_ref 0.0775
_reflns_number_gt 337
_reflns_number_total 441
_reflns_threshold_expression I>2\s(I)
_cod_data_source_file sq3190.cif
_cod_data_source_block I
_cod_database_code 2017074
_cod_database_fobs_code 2017074

loop_
_symmetry_equiv_pos_as_xyz
'x, y, z'
'-x+1/2, -y, z+1/2'
'-x, y+1/2, -z'
'x+1/2, -y+1/2, -z+1/2'
'-x, -y, -z'
'x-1/2, y, -z-1/2'
'x, -y-1/2, z'
'-x-1/2, y-1/2, z-1/2'

loop_
_atom_site_type_symbol
_atom_site_label
_atom_site_fract_x
_atom_site_fract_y
_atom_site_fract_z
_atom_site_U_iso_or_equiv
_atom_site_adp_type
_atom_site_calc_flag
_atom_site_refinement_flags
_atom_site_occupancy
_atom_site_disorder_assembly
_atom_site_disorder_group
Al Al1 0.05993(12) 0.2500 0.3977(2) 0.0033(3) Uani d S 1 . .
Al Al2 0.36924(9) 0.41728(9) 0.59558(17) 0.0073(3) Uani d . 1 . .
F F1 0.25174(17) 0.55600(17) 0.4000(3) 0.0081(4) Uani d . 1 . .
O O2 0.4677(3) 0.2500 0.7945(5) 0.0088(6) Uani d SP 0.75 . .
F F2 0.4677(3) 0.2500 0.7945(5) 0.0088(6) Uani d SP 0.25 . .
O O3 0.5112(2) 0.4081(2) 0.2900(3) 0.0089(4) Uani d P 0.75 . .
F F3 0.5112(2) 0.4081(2) 0.2900(3) 0.0089(4) Uani d P 0.25 . .
O O4 0.2452(3) 0.2500 0.4570(5) 0.0097(6) Uani d SP 0.75 . .
F F4 0.2452(3) 0.2500 0.4570(5) 0.0097(6) Uani d SP 0.25 . .

loop_
_atom_site_aniso_label
_atom_site_aniso_U_11
_atom_site_aniso_U_22
_atom_site_aniso_U_33
_atom_site_aniso_U_12
_atom_site_aniso_U_13
_atom_site_aniso_U_23
Al1 0.0031(5) 0.0034(5) 0.0033(5) 0.000 -0.0005(4) 0.000
Al2 0.0081(4) 0.0066(4) 0.0074(5) 0.0004(3) 0.0007(3) 0.0002(3)
F1 0.0088(7) 0.0079(7) 0.0075(8) 0.0014(6) -0.0020(6) 0.0003(6)
O2 0.0112(13) 0.0040(12) 0.0112(12) 0.000 0.0010(10) 0.000
F2 0.0112(13) 0.0040(12) 0.0112(12) 0.000 0.0010(10) 0.000
O3 0.0072(9) 0.0105(9) 0.0090(9) -0.0030(7) -0.0003(7) 0.0012(7)
F3 0.0072(9) 0.0105(9) 0.0090(9) -0.0030(7) -0.0003(7) 0.0012(7)
O4 0.0135(13) 0.0037(12) 0.0117(13) 0.000 -0.0009(11) 0.000
F4 0.0135(13) 0.0037(12) 0.0117(13) 0.000 -0.0009(11) 0.000

loop_
_atom_type_symbol
_atom_type_description
_atom_type_scat_dispersion_real
_atom_type_scat_dispersion_imag
_atom_type_scat_source
Al Al 0.0645 0.0514 'International Tables Vol C Tables 4.2.6.8 and 6.1.1.4'
F F 0.0171 0.0103 'International Tables Vol C Tables 4.2.6.8 and 6.1.1.4'
O O 0.0106 0.0060 'International Tables Vol C Tables 4.2.6.8 and 6.1.1.4'

loop_
_geom_angle_atom_site_label_1
_geom_angle_atom_site_label_2
_geom_angle_atom_site_label_3
_geom_angle_site_symmetry_1
_geom_angle_site_symmetry_3
_geom_angle
_geom_angle_publ_flag
F3 Al1 O3 4_455 4_455 0.00(14) ?
F3 Al1 F3 4_455 6_556 107.44(13) ?
O3 Al1 F3 4_455 6_556 107.44(13) ?
F3 Al1 O3 4_455 6_556 107.44(13) ?
O3 Al1 O3 4_455 6_556 107.44(13) ?
F3 Al1 O3 6_556 6_556 0.00(15) ?
F3 Al1 F2 4_455 6_557 109.49(8) ?
O3 Al1 F2 4_455 6_557 109.49(8) ?
F3 Al1 F2 6_556 6_557 109.49(8) ?
O3 Al1 F2 6_556 6_557 109.49(8) ?
F3 Al1 O2 4_455 6_557 109.49(8) ?
O3 Al1 O2 4_455 6_557 109.49(8) ?
F3 Al1 O2 6_556 6_557 109.49(8) ?
O3 Al1 O2 6_556 6_557 109.49(8) ?
F2 Al1 O2 6_557 6_557 0.00(15) ?
F3 Al1 O4 4_455 . 110.23(9) ?
O3 Al1 O4 4_455 . 110.23(9) ?
F3 Al1 O4 6_556 . 110.23(9) ?
O3 Al1 O4 6_556 . 110.23(9) ?
F2 Al1 O4 6_557 . 109.91(14) ?
O2 Al1 O4 6_557 . 109.91(14) ?
F3 Al1 Al2 4_455 4_455 28.46(6) ?
O3 Al1 Al2 4_455 4_455 28.46(6) ?
F3 Al1 Al2 6_556 4_455 80.44(7) ?
O3 Al1 Al2 6_556 4_455 80.44(7) ?
F2 Al1 Al2 6_557 4_455 111.68(9) ?
O2 Al1 Al2 6_557 4_455 111.68(9) ?
O4 Al1 Al2 . 4_455 129.99(9) ?
F3 Al1 Al2 4_455 6_556 80.44(7) ?
O3 Al1 Al2 4_455 6_556 80.44(7) ?
F3 Al1 Al2 6_556 6_556 28.46(6) ?
O3 Al1 Al2 6_556 6_556 28.46(6) ?
F2 Al1 Al2 6_557 6_556 111.68(9) ?
O2 Al1 Al2 6_557 6_556 111.68(9) ?
O4 Al1 Al2 . 6_556 129.99(9) ?
Al2 Al1 Al2 4_455 6_556 52.50(3) ?
O3 Al2 F1 . . 91.43(8) ?
O3 Al2 O4 . . 95.41(10) ?
F1 Al2 O4 . . 88.57(8) ?
O3 Al2 F3 . 5_666 82.84(8) ?
F1 Al2 F3 . 5_666 87.81(8) ?
O4 Al2 F3 . 5_666 175.94(9) ?
O3 Al2 O3 . 5_666 82.84(8) ?
F1 Al2 O3 . 5_666 87.81(8) ?
O4 Al2 O3 . 5_666 175.94(9) ?
F3 Al2 O3 5_666 5_666 0.00(11) ?
O3 Al2 Al1 . 6_656 24.43(5) ?
F1 Al2 Al1 . 6_656 102.89(6) ?
O4 Al2 Al1 . 6_656 74.35(8) ?
F3 Al2 Al1 5_666 6_656 104.68(6) ?
O3 Al2 Al1 5_666 6_656 104.68(6) ?
O3 Al2 Al2 . 7_565 87.68(5) ?
F1 Al2 Al2 . 7_565 130.17(5) ?
O4 Al2 Al2 . 7_565 42.12(6) ?
F3 Al2 Al2 5_666 7_565 141.14(6) ?
O3 Al2 Al2 5_666 7_565 141.14(6) ?
Al1 Al2 Al2 6_656 7_565 63.751(18) ?
O3 Al2 Al2 . 5_666 41.22(6) ?
F1 Al2 Al2 . 5_666 89.51(6) ?
O4 Al2 Al2 . 5_666 136.52(9) ?
F3 Al2 Al2 5_666 5_666 41.62(5) ?
O3 Al2 Al2 5_666 5_666 41.62(5) ?
Al1 Al2 Al2 6_656 5_666 63.82(3) ?
Al2 Al2 Al2 7_565 5_666 119.34(3) ?
Al2 O3 Al1 . 6_656 127.11(10) ?
Al2 O3 Al2 . 5_666 97.16(8) ?
Al1 O3 Al2 6_656 5_666 129.22(11) ?
Al1 O4 Al2 . . 128.77(8) ?
Al1 O4 Al2 . 7_565 128.77(8) ?
Al2 O4 Al2 . 7_565 95.76(12) ?

loop_
_geom_bond_atom_site_label_1
_geom_bond_atom_site_label_2
_geom_bond_site_symmetry_2
_geom_bond_distance
_geom_bond_publ_flag
Al1 F3 4_455 1.6495(18) ?
Al1 O3 4_455 1.6495(18) ?
Al1 F3 6_556 1.6495(18) ?
Al1 O3 6_556 1.6495(18) ?
Al1 F2 6_557 1.652(3) ?
Al1 O2 6_557 1.652(3) ?
Al1 O4 . 1.658(3) ?
Al1 Al2 4_455 3.1802(13) ?
Al1 Al2 6_556 3.1802(13) ?
Al2 O3 . 1.9002(19) ?
Al2 F1 . 1.8080(16) ?
Al2 O4 . 1.8962(19) ?
Al2 F3 5_666 1.8850(19) ?
Al2 O3 5_666 1.8850(19) ?
Al2 Al1 6_656 3.1802(13) ?
Al2 Al2 7_565 2.8130(16) ?
Al2 Al2 5_666 2.8385(16) ?
O2 Al1 6_657 1.652(3) ?
O3 Al1 6_656 1.6495(18) ?
O3 Al2 5_666 1.8850(19) ?
O4 Al2 7_565 1.8962(19) ?
